data_1546789
loop_
_publ_author_name
'Fingerle, Michael'
'Maichle-M\"ossmer, C\"acilia'
'Schundelmeier, Simon'
'Speiser, Bernd'
'Bettinger, Holger F.'

_publ_section_title
;
 Synthesis and Characterization of a Boron-Nitrogen-Boron Zigzag-Edged
 Benzo[fg]tetracene Motif.
;
_journal_issue 17
_journal_name_full 'Organic letters'
_journal_page_first 4428
_journal_page_last 4431
_journal_paper_doi 10.1021/acs.orglett.7b01873
_journal_volume 19
_journal_year 2017
_chemical_formula_sum 'C40 H41 B2 N'
_chemical_formula_weight 557.36
_space_group_crystal_system monoclinic
_space_group_IT_number 4
_space_group_name_Hall 'P 2yb'
_space_group_name_H-M_alt 'P 1 21 1'
_symmetry_space_group_name_Hall 'P 2yb'
_symmetry_space_group_name_H-M 'P 1 21 1'
_atom_sites_solution_hydrogens geom
_audit_creation_method SHELXL-2014/7
_cell_angle_alpha 90
_cell_angle_beta 115.5680(10)
_cell_angle_gamma 90
_cell_formula_units_Z 4
_cell_length_a 11.8877(2)
_cell_length_b 24.3685(4)
_cell_length_c 11.9282(2)
_cell_measurement_reflns_used 192
_cell_measurement_temperature 100(2)
_cell_measurement_theta_max 26.57
_cell_measurement_theta_min 1.895
_cell_volume 3117.05(9)
_computing_cell_refinement 'SAINT V8.37A (Bruker AXS Inc., 2015)'
_computing_data_collection 'Bruker Apex3'
_computing_data_reduction 'SAINT V8.37A (Bruker AXS Inc., 2015)'
_computing_structure_refinement 'SHELXL-2014/7 (Sheldrick, 2014)'
_computing_structure_solution 'XT, VERSION 2014/5,SHELXS-13 (Sheldrick 2008)'
_diffrn_ambient_temperature 100(2)
_diffrn_measured_fraction_theta_full 0.999
_diffrn_measured_fraction_theta_max 0.991
_diffrn_measurement_device_type 'Smart APEX II '
_diffrn_measurement_method omega/phi-scans
_diffrn_radiation_monochromator triumph
_diffrn_radiation_source 'fine-focus sealed tube'
_diffrn_radiation_type MoK\a
_diffrn_radiation_wavelength 0.71073
_diffrn_reflns_av_R_equivalents 0.0356
_diffrn_reflns_av_unetI/netI 0.0406
_diffrn_reflns_Laue_measured_fraction_full 0.999
_diffrn_reflns_Laue_measured_fraction_max 0.991
_diffrn_reflns_limit_h_max 16
_diffrn_reflns_limit_h_min -16
_diffrn_reflns_limit_k_max 33
_diffrn_reflns_limit_k_min -33
_diffrn_reflns_limit_l_max 16
_diffrn_reflns_limit_l_min -16
_diffrn_reflns_number 61660
_diffrn_reflns_point_group_measured_fraction_full 0.999
_diffrn_reflns_point_group_measured_fraction_max 0.991
_diffrn_reflns_theta_full 25.242
_diffrn_reflns_theta_max 29.238
_diffrn_reflns_theta_min 1.671
_exptl_absorpt_coefficient_mu 0.067
_exptl_absorpt_correction_T_max 0.7458
_exptl_absorpt_correction_T_min 0.7096
_exptl_absorpt_correction_type multi-scan
_exptl_absorpt_process_details sadabs
_exptl_crystal_colour colourless
_exptl_crystal_density_diffrn 1.188
_exptl_crystal_description column
_exptl_crystal_F_000 1192
_exptl_crystal_size_max 0.438
_exptl_crystal_size_mid 0.176
_exptl_crystal_size_min 0.142
_refine_diff_density_max 0.358
_refine_diff_density_min -0.250
_refine_diff_density_rms 0.042
_refine_ls_abs_structure_details
;
 Twinning involves inversion, so Flack parameter cannot be determined
;
_refine_ls_extinction_method none
_refine_ls_goodness_of_fit_ref 1.020
_refine_ls_hydrogen_treatment constr
_refine_ls_matrix_type full
_refine_ls_number_parameters 792
_refine_ls_number_reflns 16724
_refine_ls_number_restraints 1
_refine_ls_restrained_S_all 1.020
_refine_ls_R_factor_all 0.0521
_refine_ls_R_factor_gt 0.0428
_refine_ls_shift/su_max 0.002
_refine_ls_shift/su_mean 0.000
_refine_ls_structure_factor_coef Fsqd
_refine_ls_weighting_details 'w=1/[\s^2^(Fo^2^)+(0.0613P)^2^+0.3284P] where P=(Fo^2^+2Fc^2^)/3'
_refine_ls_weighting_scheme calc
_refine_ls_wR_factor_gt 0.0995
_refine_ls_wR_factor_ref 0.1046
_reflns_Friedel_coverage 0.957
_reflns_Friedel_fraction_full 1.000
_reflns_Friedel_fraction_max 0.991
_reflns_number_gt 15029
_reflns_number_total 16724
_reflns_threshold_expression 'I > 2\s(I)'
_cod_data_source_file ol7b01873_si_002.cif
_cod_data_source_block MFB2_0m
_cod_depositor_comments 'Adding full bibliography for 1546789.cif.'
_cod_database_code 1546789
_shelx_shelxl_version_number 2014/7
_shelx_space_group_comment
;
The symmetry employed for this shelxl refinement is uniquely defined
by the following loop, which should always be used as a source of
symmetry information in preference to the above space-group names.
They are only intended as comments.
;
_shelx_estimated_absorpt_t_min 0.971
_shelx_estimated_absorpt_t_max 0.991

loop_
_space_group_symop_operation_xyz
'x, y, z'
'-x, y+1/2, -z'

loop_
_atom_site_label
_atom_site_type_symbol
_atom_site_fract_x
_atom_site_fract_y
_atom_site_fract_z
_atom_site_U_iso_or_equiv
_atom_site_adp_type
_atom_site_occupancy
_atom_site_site_symmetry_order
_atom_site_calc_flag
_atom_site_refinement_flags_posn
_atom_site_refinement_flags_adp
C1 C 0.5148(2) 0.43736(9) 0.0314(2) 0.0148(4) Uani 1 1 d . .
C2 C 0.4159(2) 0.46946(9) -0.0526(2) 0.0180(4) Uani 1 1 d . .
H2 H 0.4301 0.5070 -0.0636 0.022 Uiso 1 1 calc R U
C3 C 0.2987(2) 0.44753(10) -0.1192(2) 0.0208(5) Uani 1 1 d . .
H3 H 0.2331 0.4697 -0.1761 0.025 Uiso 1 1 calc R U
C4 C 0.2772(2) 0.39241(10) -0.1024(2) 0.0203(5) Uani 1 1 d . .
H4 H 0.1961 0.3774 -0.1460 0.024 Uiso 1 1 calc R U
C5 C 0.3731(2) 0.35975(9) -0.0229(2) 0.0168(4) Uani 1 1 d . .
H5 H 0.3576 0.3222 -0.0131 0.020 Uiso 1 1 calc R U
C6 C 0.4940(2) 0.38136(9) 0.0440(2) 0.0138(4) Uani 1 1 d . .
C7 C 0.6008(2) 0.34683(8) 0.1221(2) 0.0125(4) Uani 1 1 d . .
C8 C 0.5893(2) 0.28949(9) 0.1119(2) 0.0153(4) Uani 1 1 d . .
H8 H 0.5108 0.2742 0.0583 0.018 Uiso 1 1 calc R U
C9 C 0.6873(2) 0.25423(9) 0.1766(2) 0.0179(4) Uani 1 1 d . .
C10 C 0.7993(2) 0.27753(9) 0.2572(2) 0.0159(4) Uani 1 1 d . .
H10 H 0.8671 0.2540 0.3042 0.019 Uiso 1 1 calc R U
C11 C 0.8172(2) 0.33434(9) 0.27255(19) 0.0124(4) Uani 1 1 d . .
C12 C 0.7164(2) 0.37005(8) 0.20296(19) 0.0119(4) Uani 1 1 d . .
C13 C 0.9385(2) 0.35571(9) 0.3623(2) 0.0127(4) Uani 1 1 d . .
C14 C 1.0444(2) 0.32199(9) 0.4188(2) 0.0172(4) Uani 1 1 d . .
H14 H 1.0407 0.2848 0.3935 0.021 Uiso 1 1 calc R U
C15 C 1.1539(2) 0.34251(10) 0.5108(2) 0.0196(5) Uani 1 1 d . .
H15 H 1.2250 0.3195 0.5476 0.023 Uiso 1 1 calc R U
C16 C 1.1603(2) 0.39694(10) 0.5499(2) 0.0186(5) Uani 1 1 d . .
H16 H 1.2342 0.4105 0.6158 0.022 Uiso 1 1 calc R U
C17 C 1.0588(2) 0.43078(9) 0.4922(2) 0.0167(4) Uani 1 1 d . .
H17 H 1.0644 0.4680 0.5176 0.020 Uiso 1 1 calc R U
C18 C 0.9467(2) 0.41154(9) 0.3961(2) 0.0135(4) Uani 1 1 d . .
C19 C 0.6726(3) 0.19291(9) 0.1543(2) 0.0233(5) Uani 1 1 d . .
H19A H 0.7093 0.1828 0.0967 0.028 Uiso 1 1 calc R U
H19B H 0.5825 0.1843 0.1123 0.028 Uiso 1 1 calc R U
C20 C 0.7322(3) 0.15745(9) 0.2702(2) 0.0230(5) Uani 1 1 d . .
H20A H 0.7007 0.1690 0.3309 0.028 Uiso 1 1 calc R U
H20B H 0.8236 0.1632 0.3086 0.028 Uiso 1 1 calc R U
C21 C 0.7043(2) 0.09661(9) 0.2410(2) 0.0221(5) Uani 1 1 d . .
H21A H 0.6133 0.0905 0.2082 0.027 Uiso 1 1 calc R U
H21B H 0.7303 0.0857 0.1757 0.027 Uiso 1 1 calc R U
C22 C 0.7714(3) 0.06067(11) 0.3552(3) 0.0290(6) Uani 1 1 d . .
H22A H 0.7432 0.0226 0.3350 0.043 Uiso 1 1 calc R U
H22B H 0.7526 0.0737 0.4229 0.043 Uiso 1 1 calc R U
H22C H 0.8615 0.0626 0.3810 0.043 Uiso 1 1 calc R U
C23 C 0.8407(2) 0.51169(8) 0.3669(2) 0.0124(4) Uani 1 1 d . .
C24 C 0.9186(2) 0.55248(9) 0.3547(2) 0.0134(4) Uani 1 1 d . .
C25 C 0.9140(2) 0.60564(9) 0.3957(2) 0.0156(4) Uani 1 1 d . .
H25 H 0.9653 0.6332 0.3853 0.019 Uiso 1 1 calc R U
C026 C 0.1586(2) 0.35238(9) 0.1674(3) 0.0239(5) Uani 1 1 d . .
H02A H 0.0847 0.3347 0.1698 0.029 Uiso 1 1 calc R U
H02B H 0.1470 0.3520 0.0801 0.029 Uiso 1 1 calc R U
C26 C 0.8364(2) 0.61946(9) 0.4513(2) 0.0152(4) Uani 1 1 d . .
C27 C 0.7657(2) 0.57825(9) 0.4705(2) 0.0157(4) Uani 1 1 d . .
H27 H 0.7154 0.5867 0.5122 0.019 Uiso 1 1 calc R U
C28 C 0.7674(2) 0.52459(9) 0.4295(2) 0.0140(4) Uani 1 1 d . .
C29 C 1.0081(2) 0.54023(10) 0.2986(2) 0.0179(4) Uani 1 1 d . .
H29A H 1.0048 0.5700 0.2420 0.027 Uiso 1 1 calc R U
H29B H 0.9845 0.5056 0.2525 0.027 Uiso 1 1 calc R U
H29C H 1.0929 0.5372 0.3650 0.027 Uiso 1 1 calc R U
C30 C 0.8301(3) 0.67811(9) 0.4898(2) 0.0224(5) Uani 1 1 d . .
H30A H 0.7716 0.6805 0.5276 0.034 Uiso 1 1 calc R U
H30B H 0.8015 0.7020 0.4166 0.034 Uiso 1 1 calc R U
H30C H 0.9130 0.6899 0.5503 0.034 Uiso 1 1 calc R U
C31 C 0.6898(2) 0.48090(9) 0.4531(2) 0.0191(5) Uani 1 1 d . .
H31A H 0.6588 0.4949 0.5115 0.029 Uiso 1 1 calc R U
H31B H 0.7413 0.4483 0.4885 0.029 Uiso 1 1 calc R U
H31C H 0.6191 0.4711 0.3746 0.029 Uiso 1 1 calc R U
C32 C 0.66785(19) 0.52540(9) 0.09817(19) 0.0123(4) Uani 1 1 d . .
C33 C 0.7472(2) 0.53826(9) 0.0419(2) 0.0133(4) Uani 1 1 d . .
C34 C 0.7717(2) 0.59278(9) 0.0233(2) 0.0149(4) Uani 1 1 d . .
H34 H 0.8272 0.6004 -0.0129 0.018 Uiso 1 1 calc R U
C35 C 0.7164(2) 0.63599(8) 0.0568(2) 0.0145(4) Uani 1 1 d . .
C36 C 0.6326(2) 0.62341(9) 0.1062(2) 0.0155(4) Uani 1 1 d . .
H36 H 0.5916 0.6525 0.1267 0.019 Uiso 1 1 calc R U
C37 C 0.6069(2) 0.56947(9) 0.1263(2) 0.0136(4) Uani 1 1 d . .
C38 C 0.8043(2) 0.49299(9) -0.0041(2) 0.0193(5) Uani 1 1 d . .
H38A H 0.8772 0.5073 -0.0127 0.029 Uiso 1 1 calc R U
H38B H 0.7426 0.4798 -0.0849 0.029 Uiso 1 1 calc R U
H38C H 0.8299 0.4626 0.0557 0.029 Uiso 1 1 calc R U
C39 C 0.7441(2) 0.69517(9) 0.0402(2) 0.0216(5) Uani 1 1 d . .
H39A H 0.7510 0.7166 0.1124 0.032 Uiso 1 1 calc R U
H39B H 0.6766 0.7100 -0.0351 0.032 Uiso 1 1 calc R U
H39C H 0.8229 0.6973 0.0325 0.032 Uiso 1 1 calc R U
C40 C 0.5130(2) 0.56035(10) 0.1780(2) 0.0196(5) Uani 1 1 d . .
H40A H 0.5367 0.5819 0.2542 0.029 Uiso 1 1 calc R U
H40B H 0.5109 0.5213 0.1968 0.029 Uiso 1 1 calc R U
H40C H 0.4303 0.5719 0.1166 0.029 Uiso 1 1 calc R U
C41 C 0.0918(2) 0.68314(9) 0.0495(2) 0.0147(4) Uani 1 1 d . .
C42 C 0.0059(2) 0.71307(9) -0.0530(2) 0.0180(4) Uani 1 1 d . .
H42 H -0.0108 0.7503 -0.0416 0.022 Uiso 1 1 calc R U
C43 C -0.0545(2) 0.68977(10) -0.1695(2) 0.0222(5) Uani 1 1 d . .
H43 H -0.1118 0.7107 -0.2373 0.027 Uiso 1 1 calc R U
C44 C -0.0305(2) 0.63514(10) -0.1862(2) 0.0242(5) Uani 1 1 d . .
H44 H -0.0697 0.6191 -0.2664 0.029 Uiso 1 1 calc R U
C45 C 0.0499(2) 0.60419(9) -0.0867(2) 0.0199(5) Uani 1 1 d . .
H45 H 0.0641 0.5668 -0.0992 0.024 Uiso 1 1 calc R U
C46 C 0.1111(2) 0.62729(9) 0.0326(2) 0.0142(4) Uani 1 1 d . .
C47 C 0.1929(2) 0.59498(9) 0.1412(2) 0.0128(4) Uani 1 1 d . .
C48 C 0.1965(2) 0.53768(9) 0.1321(2) 0.0147(4) Uani 1 1 d . .
H48 H 0.1445 0.5208 0.0553 0.018 Uiso 1 1 calc R U
C49 C 0.2722(2) 0.50468(9) 0.2297(2) 0.0154(4) Uani 1 1 d . .
C50 C 0.3442(2) 0.52994(9) 0.3419(2) 0.0148(4) Uani 1 1 d . .
H50 H 0.3951 0.5078 0.4107 0.018 Uiso 1 1 calc R U
C51 C 0.3451(2) 0.58713(9) 0.3583(2) 0.0131(4) Uani 1 1 d . .
C52 C 0.26937(19) 0.62036(8) 0.2561(2) 0.0119(4) Uani 1 1 d . .
C53 C 0.4312(2) 0.61101(9) 0.4775(2) 0.0136(4) Uani 1 1 d . .
C54 C 0.4933(2) 0.57900(9) 0.5846(2) 0.0199(5) Uani 1 1 d . .
H54 H 0.4746 0.5410 0.5824 0.024 Uiso 1 1 calc R U
C55 C 0.5810(2) 0.60177(10) 0.6931(2) 0.0225(5) Uani 1 1 d . .
H55 H 0.6211 0.5795 0.7649 0.027 Uiso 1 1 calc R U
C56 C 0.6112(2) 0.65752(10) 0.6977(2) 0.0226(5) Uani 1 1 d . .
H56 H 0.6740 0.6730 0.7712 0.027 Uiso 1 1 calc R U
C57 C 0.5484(2) 0.68964(10) 0.5939(2) 0.0196(5) Uani 1 1 d . .
H57 H 0.5681 0.7276 0.5969 0.023 Uiso 1 1 calc R U
C58 C 0.4559(2) 0.66758(9) 0.4836(2) 0.0152(4) Uani 1 1 d . .
C59 C 0.2775(2) 0.44329(9) 0.2123(2) 0.0181(4) Uani 1 1 d . .
H59A H 0.3541 0.4286 0.2806 0.022 Uiso 1 1 calc R U
H59B H 0.2835 0.4364 0.1332 0.022 Uiso 1 1 calc R U
C60 C 0.1650(2) 0.41224(9) 0.2100(2) 0.0199(5) Uani 1 1 d . .
H60A H 0.0878 0.4314 0.1535 0.024 Uiso 1 1 calc R U
H60B H 0.1683 0.4128 0.2944 0.024 Uiso 1 1 calc R U
C62 C 0.2732(3) 0.31880(10) 0.2454(3) 0.0291(6) Uani 1 1 d . .
H62A H 0.2599 0.2806 0.2171 0.044 Uiso 1 1 calc R U
H62B H 0.2881 0.3204 0.3328 0.044 Uiso 1 1 calc R U
H62C H 0.3456 0.3337 0.2367 0.044 Uiso 1 1 calc R U
C63 C 0.4134(2) 0.76624(8) 0.3701(2) 0.0128(4) Uani 1 1 d . .
C64 C 0.4745(2) 0.77945(9) 0.2953(2) 0.0135(4) Uani 1 1 d . .
C65 C 0.5067(2) 0.83361(9) 0.2854(2) 0.0160(4) Uani 1 1 d . .
H65 H 0.5463 0.8421 0.2333 0.019 Uiso 1 1 calc R U
C66 C 0.4816(2) 0.87554(9) 0.3508(2) 0.0163(4) Uani 1 1 d . .
C67 C 0.4307(2) 0.86159(9) 0.4319(2) 0.0165(4) Uani 1 1 d . .
H67 H 0.4181 0.8896 0.4808 0.020 Uiso 1 1 calc R U
C68 C 0.3974(2) 0.80793(9) 0.4439(2) 0.0142(4) Uani 1 1 d . .
C69 C 0.5069(2) 0.73508(9) 0.2253(2) 0.0188(5) Uani 1 1 d . .
H69A H 0.5660 0.7497 0.1956 0.028 Uiso 1 1 calc R U
H69B H 0.4310 0.7229 0.1543 0.028 Uiso 1 1 calc R U
H69C H 0.5448 0.7039 0.2808 0.028 Uiso 1 1 calc R U
C70 C 0.5080(3) 0.93465(9) 0.3334(3) 0.0241(5) Uani 1 1 d . .
H70A H 0.4348 0.9571 0.3196 0.036 Uiso 1 1 calc R U
H70B H 0.5269 0.9377 0.2614 0.036 Uiso 1 1 calc R U
H70C H 0.5795 0.9476 0.4080 0.036 Uiso 1 1 calc R U
C71 C 0.3440(2) 0.79631(10) 0.5357(2) 0.0200(5) Uani 1 1 d . .
H71A H 0.2739 0.8212 0.5199 0.030 Uiso 1 1 calc R U
H71B H 0.4086 0.8020 0.6204 0.030 Uiso 1 1 calc R U
H71C H 0.3147 0.7582 0.5262 0.030 Uiso 1 1 calc R U
C72 C 0.1433(2) 0.77261(8) 0.1965(2) 0.0126(4) Uani 1 1 d . .
C73 C 0.1646(2) 0.81699(9) 0.1323(2) 0.0147(4) Uani 1 1 d . .
C74 C 0.1326(2) 0.87003(9) 0.1505(2) 0.0161(4) Uani 1 1 d . .
H74 H 0.1483 0.8995 0.1071 0.019 Uiso 1 1 calc R U
C75 C 0.0783(2) 0.88119(9) 0.2303(2) 0.0158(4) Uani 1 1 d . .
C76 C 0.0533(2) 0.83743(9) 0.2908(2) 0.0157(4) Uani 1 1 d . .
H76 H 0.0145 0.8442 0.3444 0.019 Uiso 1 1 calc R U
C77 C 0.0842(2) 0.78361(9) 0.2741(2) 0.0139(4) Uani 1 1 d . .
C78 C 0.2206(2) 0.80932(10) 0.0412(2) 0.0201(5) Uani 1 1 d . .
H78A H 0.2880 0.8359 0.0592 0.030 Uiso 1 1 calc R U
H78B H 0.1561 0.8151 -0.0435 0.030 Uiso 1 1 calc R U
H78C H 0.2538 0.7720 0.0489 0.030 Uiso 1 1 calc R U
C79 C 0.0455(2) 0.93972(9) 0.2473(3) 0.0237(5) Uani 1 1 d . .
H79A H 0.0192 0.9411 0.3147 0.035 Uiso 1 1 calc R U
H79B H -0.0227 0.9527 0.1701 0.035 Uiso 1 1 calc R U
H79C H 0.1186 0.9633 0.2683 0.035 Uiso 1 1 calc R U
C80 C 0.0498(2) 0.73730(9) 0.3384(2) 0.0197(5) Uani 1 1 d . .
H80A H 0.0180 0.7526 0.3950 0.030 Uiso 1 1 calc R U
H80B H 0.1239 0.7150 0.3856 0.030 Uiso 1 1 calc R U
H80C H -0.0146 0.7144 0.2760 0.030 Uiso 1 1 calc R U
B1 B 0.8380(2) 0.45080(10) 0.3213(2) 0.0120(4) Uani 1 1 d . .
B2 B 0.6413(2) 0.46344(9) 0.1182(2) 0.0126(4) Uani 1 1 d . .
B3 B 0.3761(2) 0.70431(9) 0.3730(2) 0.0129(4) Uani 1 1 d . .
B4 B 0.1728(2) 0.71126(10) 0.1745(2) 0.0127(4) Uani 1 1 d . .
N1 N 0.73225(17) 0.42846(7) 0.21369(17) 0.0116(3) Uani 1 1 d . .
N2 N 0.27173(17) 0.67906(7) 0.26841(17) 0.0118(3) Uani 1 1 d . .

loop_
_atom_site_aniso_label
_atom_site_aniso_U_11
_atom_site_aniso_U_22
_atom_site_aniso_U_33
_atom_site_aniso_U_23
_atom_site_aniso_U_13
_atom_site_aniso_U_12
C1 0.0140(10) 0.0157(10) 0.0140(10) 0.0007(8) 0.0054(8) 0.0002(8)
C2 0.0191(11) 0.0159(10) 0.0175(11) 0.0024(8) 0.0066(9) 0.0003(9)
C3 0.0156(11) 0.0240(12) 0.0181(11) 0.0027(9) 0.0029(9) 0.0031(9)
C4 0.0145(10) 0.0247(11) 0.0181(11) -0.0030(9) 0.0036(9) -0.0018(9)
C5 0.0163(10) 0.0156(10) 0.0170(11) -0.0040(8) 0.0058(9) -0.0039(8)
C6 0.0135(10) 0.0157(10) 0.0122(9) -0.0016(8) 0.0056(8) -0.0001(8)
C7 0.0133(10) 0.0138(10) 0.0104(9) -0.0003(7) 0.0050(8) -0.0004(7)
C8 0.0156(10) 0.0140(10) 0.0141(10) -0.0021(8) 0.0044(8) -0.0035(8)
C9 0.0225(11) 0.0124(10) 0.0171(11) 0.0001(8) 0.0069(9) -0.0008(9)
C10 0.0187(11) 0.0121(9) 0.0152(10) 0.0000(8) 0.0057(9) 0.0001(8)
C11 0.0149(10) 0.0129(9) 0.0105(9) 0.0005(7) 0.0064(8) 0.0002(8)
C12 0.0156(10) 0.0100(9) 0.0120(9) -0.0005(7) 0.0077(8) -0.0004(8)
C13 0.0144(10) 0.0113(9) 0.0122(10) -0.0007(7) 0.0056(8) -0.0014(8)
C14 0.0176(11) 0.0132(10) 0.0198(11) 0.0009(8) 0.0070(9) 0.0006(8)
C15 0.0156(11) 0.0194(11) 0.0213(12) 0.0044(9) 0.0057(9) 0.0027(9)
C16 0.0141(10) 0.0210(11) 0.0169(11) 0.0005(9) 0.0031(9) -0.0025(9)
C17 0.0179(11) 0.0158(10) 0.0159(10) 0.0005(8) 0.0069(9) -0.0021(8)
C18 0.0139(10) 0.0136(9) 0.0129(10) -0.0002(8) 0.0058(8) -0.0008(8)
C19 0.0293(13) 0.0129(10) 0.0197(12) -0.0014(9) 0.0030(10) -0.0022(9)
C20 0.0300(13) 0.0127(10) 0.0205(12) -0.0004(9) 0.0055(10) -0.0020(9)
C21 0.0259(12) 0.0128(10) 0.0248(12) -0.0002(9) 0.0082(10) -0.0002(9)
C22 0.0309(14) 0.0188(11) 0.0307(14) 0.0030(10) 0.0072(11) 0.0016(11)
C23 0.0132(9) 0.0113(9) 0.0110(9) -0.0002(7) 0.0036(8) -0.0003(7)
C24 0.0122(9) 0.0152(10) 0.0117(10) -0.0005(8) 0.0041(8) -0.0010(8)
C25 0.0161(10) 0.0133(10) 0.0162(10) 0.0008(8) 0.0060(8) -0.0033(8)
C026 0.0232(12) 0.0131(10) 0.0318(14) -0.0028(10) 0.0085(11) -0.0037(9)
C26 0.0168(10) 0.0123(9) 0.0137(10) -0.0013(8) 0.0039(8) -0.0001(8)
C27 0.0187(10) 0.0156(10) 0.0144(10) -0.0025(8) 0.0086(9) 0.0001(8)
C28 0.0140(10) 0.0140(10) 0.0133(9) -0.0004(8) 0.0052(8) -0.0021(8)
C29 0.0165(10) 0.0198(11) 0.0198(11) 0.0002(9) 0.0101(9) -0.0022(9)
C30 0.0310(13) 0.0124(10) 0.0236(12) -0.0044(9) 0.0116(11) -0.0012(9)
C31 0.0214(11) 0.0168(10) 0.0241(12) 0.0001(9) 0.0144(10) -0.0036(9)
C32 0.0110(9) 0.0123(9) 0.0119(9) -0.0004(8) 0.0033(8) 0.0003(8)
C33 0.0137(10) 0.0126(9) 0.0124(10) -0.0002(8) 0.0045(8) 0.0025(8)
C34 0.0153(10) 0.0170(10) 0.0138(10) 0.0020(8) 0.0076(8) 0.0000(8)
C35 0.0164(10) 0.0109(9) 0.0136(10) 0.0010(8) 0.0040(8) -0.0009(8)
C36 0.0163(10) 0.0136(10) 0.0164(10) -0.0012(8) 0.0068(9) 0.0047(8)
C37 0.0131(10) 0.0133(10) 0.0143(10) -0.0003(8) 0.0058(8) 0.0010(8)
C38 0.0227(11) 0.0173(10) 0.0215(12) 0.0000(9) 0.0130(10) 0.0054(9)
C39 0.0266(12) 0.0127(10) 0.0282(13) 0.0005(9) 0.0144(11) -0.0019(9)
C40 0.0180(11) 0.0223(11) 0.0233(12) 0.0006(9) 0.0133(10) 0.0028(9)
C41 0.0135(10) 0.0169(10) 0.0130(10) 0.0005(8) 0.0050(8) 0.0001(8)
C42 0.0178(11) 0.0155(10) 0.0184(11) 0.0003(8) 0.0058(9) 0.0020(8)
C43 0.0220(12) 0.0247(12) 0.0152(11) 0.0025(9) 0.0036(9) 0.0043(10)
C44 0.0255(12) 0.0257(12) 0.0147(11) -0.0046(9) 0.0026(10) -0.0021(10)
C45 0.0239(12) 0.0160(10) 0.0181(11) -0.0022(9) 0.0073(9) -0.0006(9)
C46 0.0136(10) 0.0149(10) 0.0147(10) -0.0012(8) 0.0067(8) -0.0020(8)
C47 0.0122(9) 0.0137(9) 0.0144(10) 0.0002(8) 0.0076(8) -0.0005(7)
C48 0.0130(10) 0.0146(10) 0.0167(10) -0.0033(8) 0.0066(8) -0.0018(8)
C49 0.0163(10) 0.0113(9) 0.0218(11) -0.0009(8) 0.0111(9) -0.0005(8)
C50 0.0160(10) 0.0118(9) 0.0183(10) 0.0028(8) 0.0091(9) 0.0014(8)
C51 0.0118(9) 0.0134(9) 0.0154(10) 0.0006(8) 0.0071(8) -0.0009(8)
C52 0.0117(9) 0.0111(9) 0.0151(10) 0.0000(8) 0.0078(8) -0.0014(7)
C53 0.0145(10) 0.0124(9) 0.0143(10) 0.0011(8) 0.0066(8) 0.0007(8)
C54 0.0242(12) 0.0149(10) 0.0178(11) 0.0041(9) 0.0063(10) 0.0017(9)
C55 0.0255(12) 0.0205(11) 0.0160(11) 0.0052(9) 0.0037(10) 0.0035(9)
C56 0.0201(11) 0.0250(12) 0.0152(11) -0.0003(9) 0.0004(9) 0.0000(10)
C57 0.0197(11) 0.0154(10) 0.0195(11) -0.0010(9) 0.0046(9) -0.0014(9)
C58 0.0138(10) 0.0147(10) 0.0152(10) 0.0010(8) 0.0045(8) -0.0002(8)
C59 0.0192(11) 0.0119(10) 0.0242(12) -0.0008(8) 0.0104(9) 0.0008(8)
C60 0.0191(11) 0.0129(10) 0.0277(12) -0.0012(9) 0.0101(10) -0.0014(9)
C62 0.0322(14) 0.0146(11) 0.0349(14) 0.0014(10) 0.0094(12) 0.0023(10)
C63 0.0131(9) 0.0112(9) 0.0123(10) -0.0001(7) 0.0037(8) -0.0001(7)
C64 0.0144(10) 0.0126(9) 0.0142(10) -0.0020(8) 0.0068(8) 0.0006(8)
C65 0.0159(10) 0.0150(10) 0.0186(11) -0.0003(8) 0.0089(9) -0.0009(8)
C66 0.0151(10) 0.0106(9) 0.0207(11) -0.0010(8) 0.0052(9) -0.0020(8)
C67 0.0170(11) 0.0131(9) 0.0181(11) -0.0046(8) 0.0063(9) 0.0017(8)
C68 0.0137(10) 0.0154(10) 0.0129(10) -0.0021(8) 0.0052(8) -0.0002(8)
C69 0.0231(11) 0.0150(10) 0.0220(12) -0.0048(9) 0.0132(10) -0.0008(9)
C70 0.0287(13) 0.0098(10) 0.0353(14) -0.0014(9) 0.0152(11) -0.0028(9)
C71 0.0225(12) 0.0238(11) 0.0156(11) -0.0027(9) 0.0102(9) 0.0001(9)
C72 0.0127(10) 0.0111(9) 0.0123(10) 0.0015(7) 0.0039(8) 0.0001(7)
C73 0.0136(10) 0.0158(10) 0.0138(10) 0.0020(8) 0.0052(8) -0.0001(8)
C74 0.0161(10) 0.0141(10) 0.0165(10) 0.0051(8) 0.0055(9) -0.0010(8)
C75 0.0131(10) 0.0130(9) 0.0187(11) 0.0012(8) 0.0042(9) 0.0017(8)
C76 0.0150(10) 0.0180(10) 0.0159(10) 0.0012(8) 0.0084(9) 0.0018(8)
C77 0.0137(10) 0.0147(10) 0.0137(10) 0.0030(8) 0.0063(8) 0.0004(8)
C78 0.0230(12) 0.0227(11) 0.0189(11) 0.0031(9) 0.0131(10) 0.0008(9)
C79 0.0265(12) 0.0142(10) 0.0314(13) 0.0003(9) 0.0137(11) 0.0019(9)
C80 0.0236(12) 0.0169(10) 0.0238(12) 0.0065(9) 0.0151(10) 0.0015(9)
B1 0.0128(11) 0.0126(10) 0.0122(10) -0.0005(8) 0.0070(9) -0.0016(8)
B2 0.0143(11) 0.0105(10) 0.0135(11) -0.0001(8) 0.0066(9) 0.0007(8)
B3 0.0151(11) 0.0113(10) 0.0146(11) -0.0012(9) 0.0085(9) -0.0007(8)
B4 0.0145(11) 0.0112(10) 0.0138(11) 0.0011(8) 0.0075(9) -0.0001(8)
N1 0.0130(8) 0.0101(8) 0.0121(8) -0.0007(6) 0.0059(7) -0.0006(6)
N2 0.0139(8) 0.0096(8) 0.0124(8) 0.0008(6) 0.0061(7) 0.0014(7)

loop_
_atom_type_symbol
_atom_type_description
_atom_type_scat_dispersion_real
_atom_type_scat_dispersion_imag
_atom_type_scat_source
C C 0.0033 0.0016 'International Tables Vol C Tables 4.2.6.8 and 6.1.1.4'
H H 0.0000 0.0000 'International Tables Vol C Tables 4.2.6.8 and 6.1.1.4'
B B 0.0013 0.0007 'International Tables Vol C Tables 4.2.6.8 and 6.1.1.4'
N N 0.0061 0.0033 'International Tables Vol C Tables 4.2.6.8 and 6.1.1.4'

loop_
_geom_angle_atom_site_label_1
_geom_angle_atom_site_label_2
_geom_angle_atom_site_label_3
_geom_angle
C6 C1 C2 118.9(2)
C6 C1 B2 119.47(19)
C2 C1 B2 121.36(19)
C3 C2 C1 121.4(2)
C3 C2 H2 119.3
C1 C2 H2 119.3
C2 C3 C4 119.4(2)
C2 C3 H3 120.3
C4 C3 H3 120.3
C5 C4 C3 120.4(2)
C5 C4 H4 119.8
C3 C4 H4 119.8
C4 C5 C6 120.8(2)
C4 C5 H5 119.6
C6 C5 H5 119.6
C1 C6 C5 119.0(2)
C1 C6 C7 118.60(19)
C5 C6 C7 122.33(19)
C8 C7 C12 119.21(19)
C8 C7 C6 119.24(19)
C12 C7 C6 121.49(18)
C9 C8 C7 122.8(2)
C9 C8 H8 118.6
C7 C8 H8 118.6
C8 C9 C10 117.3(2)
C8 C9 C19 120.6(2)
C10 C9 C19 122.0(2)
C9 C10 C11 122.9(2)
C9 C10 H10 118.6
C11 C10 H10 118.6
C10 C11 C12 119.07(19)
C10 C11 C13 119.41(19)
C12 C11 C13 121.50(18)
C7 C12 C11 118.68(18)
C7 C12 N1 120.69(18)
C11 C12 N1 120.63(18)
C14 C13 C18 119.3(2)
C14 C13 C11 122.33(19)
C18 C13 C11 118.35(19)
C15 C14 C13 120.6(2)
C15 C14 H14 119.7
C13 C14 H14 119.7
C14 C15 C16 120.3(2)
C14 C15 H15 119.8
C16 C15 H15 119.8
C17 C16 C15 119.5(2)
C17 C16 H16 120.3
C15 C16 H16 120.3
C16 C17 C18 121.6(2)
C16 C17 H17 119.2
C18 C17 H17 119.2
C13 C18 C17 118.5(2)
C13 C18 B1 119.66(19)
C17 C18 B1 121.66(19)
C9 C19 C20 115.3(2)
C9 C19 H19A 108.4
C20 C19 H19A 108.4
C9 C19 H19B 108.4
C20 C19 H19B 108.4
H19A C19 H19B 107.5
C19 C20 C21 112.0(2)
C19 C20 H20A 109.2
C21 C20 H20A 109.2
C19 C20 H20B 109.2
C21 C20 H20B 109.2
H20A C20 H20B 107.9
C22 C21 C20 112.1(2)
C22 C21 H21A 109.2
C20 C21 H21A 109.2
C22 C21 H21B 109.2
C20 C21 H21B 109.2
H21A C21 H21B 107.9
C21 C22 H22A 109.5
C21 C22 H22B 109.5
H22A C22 H22B 109.5
C21 C22 H22C 109.5
H22A C22 H22C 109.5
H22B C22 H22C 109.5
C28 C23 C24 118.88(19)
C28 C23 B1 117.98(18)
C24 C23 B1 123.01(19)
C25 C24 C23 119.5(2)
C25 C24 C29 118.72(19)
C23 C24 C29 121.77(19)
C26 C25 C24 121.8(2)
C26 C25 H25 119.1
C24 C25 H25 119.1
C62 C026 C60 114.0(2)
C62 C026 H02A 108.7
C60 C026 H02A 108.7
C62 C026 H02B 108.7
C60 C026 H02B 108.7
H02A C026 H02B 107.6
C25 C26 C27 118.5(2)
C25 C26 C30 120.3(2)
C27 C26 C30 121.3(2)
C26 C27 C28 121.0(2)
C26 C27 H27 119.5
C28 C27 H27 119.5
C27 C28 C23 120.1(2)
C27 C28 C31 119.4(2)
C23 C28 C31 120.57(19)
C24 C29 H29A 109.5
C24 C29 H29B 109.5
H29A C29 H29B 109.5
C24 C29 H29C 109.5
H29A C29 H29C 109.5
H29B C29 H29C 109.5
C26 C30 H30A 109.5
C26 C30 H30B 109.5
H30A C30 H30B 109.5
C26 C30 H30C 109.5
H30A C30 H30C 109.5
H30B C30 H30C 109.5
C28 C31 H31A 109.5
C28 C31 H31B 109.5
H31A C31 H31B 109.5
C28 C31 H31C 109.5
H31A C31 H31C 109.5
H31B C31 H31C 109.5
C33 C32 C37 117.46(19)
C33 C32 B2 120.16(18)
C37 C32 B2 122.21(19)
C34 C33 C32 120.99(19)
C34 C33 C38 118.5(2)
C32 C33 C38 120.44(19)
C35 C34 C33 121.2(2)
C35 C34 H34 119.4
C33 C34 H34 119.4
C34 C35 C36 118.0(2)
C34 C35 C39 121.9(2)
C36 C35 C39 120.1(2)
C35 C36 C37 122.0(2)
C35 C36 H36 119.0
C37 C36 H36 119.0
C36 C37 C32 120.2(2)
C36 C37 C40 117.75(19)
C32 C37 C40 122.07(19)
C33 C38 H38A 109.5
C33 C38 H38B 109.5
H38A C38 H38B 109.5
C33 C38 H38C 109.5
H38A C38 H38C 109.5
H38B C38 H38C 109.5
C35 C39 H39A 109.5
C35 C39 H39B 109.5
H39A C39 H39B 109.5
C35 C39 H39C 109.5
H39A C39 H39C 109.5
H39B C39 H39C 109.5
C37 C40 H40A 109.5
C37 C40 H40B 109.5
H40A C40 H40B 109.5
C37 C40 H40C 109.5
H40A C40 H40C 109.5
H40B C40 H40C 109.5
C46 C41 C42 118.5(2)
C46 C41 B4 119.66(19)
C42 C41 B4 121.62(19)
C43 C42 C41 121.8(2)
C43 C42 H42 119.1
C41 C42 H42 119.1
C42 C43 C44 119.1(2)
C42 C43 H43 120.4
C44 C43 H43 120.4
C45 C44 C43 120.5(2)
C45 C44 H44 119.8
C43 C44 H44 119.8
C44 C45 C46 120.9(2)
C44 C45 H45 119.5
C46 C45 H45 119.5
C45 C46 C41 119.1(2)
C45 C46 C47 122.31(19)
C41 C46 C47 118.59(19)
C48 C47 C52 118.70(19)
C48 C47 C46 119.77(19)
C52 C47 C46 121.53(18)
C49 C48 C47 123.1(2)
C49 C48 H48 118.5
C47 C48 H48 118.5
C48 C49 C50 117.53(19)
C48 C49 C59 120.7(2)
C50 C49 C59 121.8(2)
C49 C50 C51 122.6(2)
C49 C50 H50 118.7
C51 C50 H50 118.7
C50 C51 C52 118.9(2)
C50 C51 C53 119.18(19)
C52 C51 C53 121.73(18)
C51 C52 C47 119.11(18)
C51 C52 N2 120.31(18)
C47 C52 N2 120.57(18)
C54 C53 C58 118.8(2)
C54 C53 C51 122.31(19)
C58 C53 C51 118.84(19)
C55 C54 C53 121.1(2)
C55 C54 H54 119.4
C53 C54 H54 119.4
C54 C55 C56 120.3(2)
C54 C55 H55 119.9
C56 C55 H55 119.9
C57 C56 C55 119.0(2)
C57 C56 H56 120.5
C55 C56 H56 120.5
C56 C57 C58 121.6(2)
C56 C57 H57 119.2
C58 C57 H57 119.2
C53 C58 C57 119.0(2)
C53 C58 B3 119.27(19)
C57 C58 B3 121.6(2)
C49 C59 C60 113.76(19)
C49 C59 H59A 108.8
C60 C59 H59A 108.8
C49 C59 H59B 108.8
C60 C59 H59B 108.8
H59A C59 H59B 107.7
C59 C60 C026 113.2(2)
C59 C60 H60A 108.9
C026 C60 H60A 108.9
C59 C60 H60B 108.9
C026 C60 H60B 108.9
H60A C60 H60B 107.8
C026 C62 H62A 109.5
C026 C62 H62B 109.5
H62A C62 H62B 109.5
C026 C62 H62C 109.5
H62A C62 H62C 109.5
H62B C62 H62C 109.5
C64 C63 C68 118.41(19)
C64 C63 B3 117.33(19)
C68 C63 B3 124.1(2)
C65 C64 C63 120.39(19)
C65 C64 C69 119.0(2)
C63 C64 C69 120.63(19)
C64 C65 C66 120.9(2)
C64 C65 H65 119.5
C66 C65 H65 119.5
C67 C66 C65 118.3(2)
C67 C66 C70 120.6(2)
C65 C66 C70 121.1(2)
C66 C67 C68 122.1(2)
C66 C67 H67 118.9
C68 C67 H67 118.9
C67 C68 C63 119.5(2)
C67 C68 C71 118.6(2)
C63 C68 C71 122.0(2)
C64 C69 H69A 109.5
C64 C69 H69B 109.5
H69A C69 H69B 109.5
C64 C69 H69C 109.5
H69A C69 H69C 109.5
H69B C69 H69C 109.5
C66 C70 H70A 109.5
C66 C70 H70B 109.5
H70A C70 H70B 109.5
C66 C70 H70C 109.5
H70A C70 H70C 109.5
H70B C70 H70C 109.5
C68 C71 H71A 109.5
C68 C71 H71B 109.5
H71A C71 H71B 109.5
C68 C71 H71C 109.5
H71A C71 H71C 109.5
H71B C71 H71C 109.5
C77 C72 C73 117.95(19)
C77 C72 B4 119.90(18)
C73 C72 B4 121.93(19)
C74 C73 C72 120.2(2)
C74 C73 C78 117.5(2)
C72 C73 C78 122.3(2)
C75 C74 C73 121.9(2)
C75 C74 H74 119.0
C73 C74 H74 119.0
C74 C75 C76 118.2(2)
C74 C75 C79 120.0(2)
C76 C75 C79 121.8(2)
C75 C76 C77 121.1(2)
C75 C76 H76 119.4
C77 C76 H76 119.4
C76 C77 C72 120.54(19)
C76 C77 C80 118.8(2)
C72 C77 C80 120.68(19)
C73 C78 H78A 109.5
C73 C78 H78B 109.5
H78A C78 H78B 109.5
C73 C78 H78C 109.5
H78A C78 H78C 109.5
H78B C78 H78C 109.5
C75 C79 H79A 109.5
C75 C79 H79B 109.5
H79A C79 H79B 109.5
C75 C79 H79C 109.5
H79A C79 H79C 109.5
H79B C79 H79C 109.5
C77 C80 H80A 109.5
C77 C80 H80B 109.5
H80A C80 H80B 109.5
C77 C80 H80C 109.5
H80A C80 H80C 109.5
H80B C80 H80C 109.5
N1 B1 C18 117.72(19)
N1 B1 C23 122.41(19)
C18 B1 C23 119.77(19)
N1 B2 C1 117.45(18)
N1 B2 C32 123.15(19)
C1 B2 C32 119.37(18)
N2 B3 C58 118.02(19)
N2 B3 C63 121.80(19)
C58 B3 C63 120.02(19)
N2 B4 C41 117.68(19)
N2 B4 C72 123.03(19)
C41 B4 C72 119.27(19)
C12 N1 B2 119.05(17)
C12 N1 B1 118.59(17)
B2 N1 B1 122.35(18)
C52 N2 B4 119.01(17)
C52 N2 B3 118.55(17)
B4 N2 B3 122.42(18)

loop_
_geom_bond_atom_site_label_1
_geom_bond_atom_site_label_2
_geom_bond_distance
C1 C6 1.407(3)
C1 C2 1.408(3)
C1 B2 1.547(3)
C2 C3 1.379(3)
C2 H2 0.9500
C3 C4 1.398(3)
C3 H3 0.9500
C4 C5 1.378(3)
C4 H4 0.9500
C5 C6 1.411(3)
C5 H5 0.9500
C6 C7 1.472(3)
C7 C8 1.404(3)
C7 C12 1.412(3)
C8 C9 1.384(3)
C8 H8 0.9500
C9 C10 1.384(3)
C9 C19 1.515(3)
C10 C11 1.401(3)
C10 H10 0.9500
C11 C12 1.423(3)
C11 C13 1.471(3)
C12 N1 1.434(3)
C13 C14 1.408(3)
C13 C18 1.410(3)
C14 C15 1.384(3)
C14 H14 0.9500
C15 C16 1.397(3)
C15 H15 0.9500
C16 C17 1.376(3)
C16 H16 0.9500
C17 C18 1.411(3)
C17 H17 0.9500
C18 B1 1.544(3)
C19 C20 1.521(3)
C19 H19A 0.9900
C19 H19B 0.9900
C20 C21 1.526(3)
C20 H20A 0.9900
C20 H20B 0.9900
C21 C22 1.523(4)
C21 H21A 0.9900
C21 H21B 0.9900
C22 H22A 0.9800
C22 H22B 0.9800
C22 H22C 0.9800
C23 C28 1.406(3)
C23 C24 1.408(3)
C23 B1 1.576(3)
C24 C25 1.394(3)
C24 C29 1.511(3)
C25 C26 1.390(3)
C25 H25 0.9500
C026 C62 1.515(4)
C026 C60 1.536(3)
C026 H02A 0.9900
C026 H02B 0.9900
C26 C27 1.391(3)
C26 C30 1.513(3)
C27 C28 1.399(3)
C27 H27 0.9500
C28 C31 1.513(3)
C29 H29A 0.9800
C29 H29B 0.9800
C29 H29C 0.9800
C30 H30A 0.9800
C30 H30B 0.9800
C30 H30C 0.9800
C31 H31A 0.9800
C31 H31B 0.9800
C31 H31C 0.9800
C32 C33 1.409(3)
C32 C37 1.414(3)
C32 B2 1.582(3)
C33 C34 1.398(3)
C33 C38 1.516(3)
C34 C35 1.389(3)
C34 H34 0.9500
C35 C36 1.393(3)
C35 C39 1.511(3)
C36 C37 1.393(3)
C36 H36 0.9500
C37 C40 1.506(3)
C38 H38A 0.9800
C38 H38B 0.9800
C38 H38C 0.9800
C39 H39A 0.9800
C39 H39B 0.9800
C39 H39C 0.9800
C40 H40A 0.9800
C40 H40B 0.9800
C40 H40C 0.9800
C41 C46 1.409(3)
C41 C42 1.412(3)
C41 B4 1.543(3)
C42 C43 1.380(3)
C42 H42 0.9500
C43 C44 1.394(3)
C43 H43 0.9500
C44 C45 1.382(3)
C44 H44 0.9500
C45 C46 1.407(3)
C45 H45 0.9500
C46 C47 1.468(3)
C47 C48 1.403(3)
C47 C52 1.419(3)
C48 C49 1.381(3)
C48 H48 0.9500
C49 C50 1.384(3)
C49 C59 1.515(3)
C50 C51 1.407(3)
C50 H50 0.9500
C51 C52 1.415(3)
C51 C53 1.467(3)
C52 N2 1.437(3)
C53 C54 1.404(3)
C53 C58 1.405(3)
C54 C55 1.380(3)
C54 H54 0.9500
C55 C56 1.400(3)
C55 H55 0.9500
C56 C57 1.381(3)
C56 H56 0.9500
C57 C58 1.407(3)
C57 H57 0.9500
C58 B3 1.537(3)
C59 C60 1.528(3)
C59 H59A 0.9900
C59 H59B 0.9900
C60 H60A 0.9900
C60 H60B 0.9900
C62 H62A 0.9800
C62 H62B 0.9800
C62 H62C 0.9800
C63 C64 1.409(3)
C63 C68 1.410(3)
C63 B3 1.578(3)
C64 C65 1.393(3)
C64 C69 1.514(3)
C65 C66 1.394(3)
C65 H65 0.9500
C66 C67 1.387(3)
C66 C70 1.508(3)
C67 C68 1.391(3)
C67 H67 0.9500
C68 C71 1.511(3)
C69 H69A 0.9800
C69 H69B 0.9800
C69 H69C 0.9800
C70 H70A 0.9800
C70 H70B 0.9800
C70 H70C 0.9800
C71 H71A 0.9800
C71 H71B 0.9800
C71 H71C 0.9800
C72 C77 1.407(3)
C72 C73 1.410(3)
C72 B4 1.583(3)
C73 C74 1.391(3)
C73 C78 1.510(3)
C74 C75 1.387(3)
C74 H74 0.9500
C75 C76 1.390(3)
C75 C79 1.516(3)
C76 C77 1.399(3)
C76 H76 0.9500
C77 C80 1.516(3)
C78 H78A 0.9800
C78 H78B 0.9800
C78 H78C 0.9800
C79 H79A 0.9800
C79 H79B 0.9800
C79 H79C 0.9800
C80 H80A 0.9800
C80 H80B 0.9800
C80 H80C 0.9800
B1 N1 1.460(3)
B2 N1 1.459(3)
B3 N2 1.462(3)
B4 N2 1.455(3)
